data_2005229
loop_
_publ_author_name
'Kabaleeswaran, V.'
'Rajan, S. S.'
'Janarthanam, S.'
'Rajagopalan, K.'

_publ_section_title
;
 A Tetralin Derivative
;
_journal_issue 8
_journal_name_full 'Acta Crystallographica Section C'
_journal_page_first 1983
_journal_page_last 1985
_journal_paper_doi 10.1107/S0108270195009711
_journal_volume 52
_journal_year 1996
_chemical_formula_structural 'C18 H18 O2'
_chemical_formula_sum 'C18 H18 O2'
_chemical_formula_weight 266.33
_chemical_name_common tetraline
_chemical_name_systematic
;
1-hydroxy-1-propynyl-2,2-spiro-(1-cyclohex-2 -ene-1-one)-1(2H)-tetraline
;
_space_group_IT_number 2
_symmetry_cell_setting triclinic
_symmetry_space_group_name_Hall '-P 1'
_symmetry_space_group_name_H-M 'P -1'
_cell_angle_alpha 106.19(2)
_cell_angle_beta 96.79(2)
_cell_angle_gamma 84.70(2)
_cell_formula_units_Z 2
_cell_length_a 7.947(2)
_cell_length_b 11.949(3)
_cell_length_c 7.749(2)
_cell_measurement_reflns_used 25
_cell_measurement_temperature 293
_cell_measurement_theta_max 30
_cell_measurement_theta_min 20
_cell_volume 700.3(3)
_computing_cell_refinement 'SDP (Frenz, 1978)'
_computing_data_collection 'CAD-4 Software (Enraf-Nonius, 1989)'
_computing_data_reduction SDP
_computing_molecular_graphics 'ORTEPII (Johnson, 1976). Geometrical calculations: PARST (Nardelli, 1983)'
_computing_structure_refinement 'SHELX76 (Sheldrick, 1976)'
_computing_structure_solution 'SHELXS86 (Sheldrick, 1985)'
_diffrn_ambient_temperature 293
_diffrn_measurement_device 'Enraf-Nonius CAD-4'
_diffrn_measurement_method \w/2\q
_diffrn_radiation_monochromator graphite
_diffrn_radiation_source 'X-ray tube'
_diffrn_radiation_type 'Cu K\a'
_diffrn_radiation_wavelength 1.5418
_diffrn_reflns_av_R_equivalents 0
_diffrn_reflns_av_sigmaI/netI 3
_diffrn_reflns_limit_h_max 9
_diffrn_reflns_limit_h_min -9
_diffrn_reflns_limit_k_max 14
_diffrn_reflns_limit_k_min -14
_diffrn_reflns_limit_l_max 9
_diffrn_reflns_limit_l_min 0
_diffrn_reflns_number 2385
_diffrn_reflns_theta_max 70
_diffrn_reflns_theta_min 0
_diffrn_standards_decay_% 3
_diffrn_standards_interval_time 120
_diffrn_standards_number 3
_exptl_absorpt_coefficient_mu 0.60
_exptl_absorpt_correction_T_max 0.96
_exptl_absorpt_correction_T_min 0.90
_exptl_absorpt_correction_type 'empirical via \y scans (North, Phillips & Mathews, 1968)'
_exptl_crystal_colour colorless
_exptl_crystal_density_diffrn 1.263
_exptl_crystal_density_meas 1.25(2)
_exptl_crystal_description needles
_exptl_crystal_F_000 284
_exptl_crystal_size_max 0.2
_exptl_crystal_size_mid 0.2
_exptl_crystal_size_min 0.15
_refine_diff_density_max 0.28
_refine_diff_density_min -0.35
_refine_ls_extinction_method none
_refine_ls_goodness_of_fit_all 0.958
_refine_ls_goodness_of_fit_obs 0.888
_refine_ls_hydrogen_treatment refall
_refine_ls_matrix_type full
_refine_ls_number_constraints 0
_refine_ls_number_parameters 253
_refine_ls_number_reflns 1757
_refine_ls_number_restraints 0
_refine_ls_R_factor_all 0.052
_refine_ls_R_factor_obs 0.039
_refine_ls_shift/esd_max 0.002
_refine_ls_shift/esd_mean 0.001
_refine_ls_structure_factor_coef F
_refine_ls_weighting_details 'w = 1/[\s^2^(F) + 0.003639F^2^]'
_refine_ls_weighting_scheme calc
_refine_ls_wR_factor_all 0.060
_refine_ls_wR_factor_obs 0.046
_reflns_number_observed 1757
_reflns_number_total 2385
_reflns_observed_criterion I>3.0\s(I)
_cod_data_source_file cf1014.cif
_cod_data_source_block a
_cod_depositor_comments
;
 Changing the value of the _atom_site_type_symbol data
 item for hydrogen atoms from '?' to 'H'.

 Antanas Vaitkus,
 2017-01-15

The following automatic conversions were performed:

'_refine_ls_weighting_scheme' value 'w = 1/[\s^2^(F) + 0.003639F^2^]'
was changed to 'calc'. New tag '_refine_ls_weighting_details' was
created. The value of the new tag was set to 'w = 1/[\s^2^(F) +
0.003639F^2^]'.

Automatic conversion script
Id: cif_fix_values 3143 2015-03-26 13:38:13Z robertas 
;
_cod_database_code 2005229

loop_
_symmetry_equiv_pos_as_xyz
x,y,z
-x,-y,-z

loop_
_atom_site_aniso_label
_atom_site_aniso_U_11
_atom_site_aniso_U_22
_atom_site_aniso_U_33
_atom_site_aniso_U_12
_atom_site_aniso_U_13
_atom_site_aniso_U_23
O1 0.0465(8) 0.0473(7) 0.0419(7) 0.0216(6) -0.0011(6) -0.0102(6)
O4 0.0459(8) 0.0591(9) 0.0601(9) 0.0110(7) 0.0089(6) 0.0044(7)
C1 0.0350(10) 0.0434(9) 0.0360(9) 0.0168(8) 0.0008(7) -0.0059(7)
C2 0.0314(9) 0.0447(10) 0.0379(9) 0.0143(7) -0.0006(7) -0.0058(7)
C3 0.0498(12) 0.0574(12) 0.0383(9) 0.0215(9) 0.0043(9) -0.0009(9)
C4 0.0784(17) 0.0566(13) 0.0515(12) 0.0265(10) 0.0098(11) -0.0117(12)
C5 0.0464(11) 0.0437(10) 0.0521(11) 0.0204(9) 0.0050(8) -0.0025(8)
C6 0.0706(16) 0.0447(12) 0.0691(14) 0.0227(11) 0.0093(11) -0.0104(10)
C7 0.0879(19) 0.0466(12) 0.0659(14) 0.0113(11) 0.0025(13) -0.0163(12)
C8 0.0875(18) 0.0544(13) 0.0504(13) 0.0066(10) 0.0040(12) -0.0175(12)
C9 0.0619(14) 0.0506(11) 0.0430(10) 0.0138(9) 0.0043(9) -0.0117(10)
C10 0.0385(10) 0.0413(10) 0.0418(9) 0.0157(8) 0.0018(7) -0.0047(8)
C11 0.0348(10) 0.0587(12) 0.0430(10) 0.0101(9) 0.0034(8) -0.0055(9)
C12 0.0389(10) 0.0496(11) 0.0478(10) 0.0145(8) 0.0009(8) -0.0096(8)
C13 0.0520(13) 0.0691(14) 0.0548(12) 0.0048(11) 0.0154(11) -0.0161(11)
C1' 0.0371(10) 0.0547(11) 0.0418(9) 0.0191(8) 0.0072(7) -0.0053(8)
C2' 0.0410(11) 0.0527(12) 0.0434(10) 0.0099(9) 0.0009(8) -0.0065(9)
C3' 0.0336(10) 0.0502(11) 0.0413(9) 0.0100(8) -0.0024(8) -0.0085(8)
C4' 0.0357(10) 0.0480(10) 0.0389(9) 0.0160(8) -0.0002(7) -0.0092(8)
C5' 0.0314(10) 0.0579(12) 0.0459(10) 0.0175(9) 0.0008(8) -0.0070(8)

loop_
_atom_site_label
_atom_site_fract_x
_atom_site_fract_y
_atom_site_fract_z
_atom_site_U_iso_or_equiv
_atom_site_thermal_displace_type
_atom_site_type_symbol
O1 .3512(2) .3688(1) .8720(2) .0452(7) Uij O
O4 -.0382(2) .6376(1) 1.3648(2) .0550(9) Uij O
C1 .3892(2) .2959(2) .9913(2) .0381(9) Uij C
C2 .2955(2) .3488(2) 1.1660(2) .0380(9) Uij C
C3 .3290(3) .2639(2) 1.2872(3) .049(1) Uij C
C4 .2651(4) .1439(2) 1.1949(3) .062(1) Uij C
C5 .2802(3) .1017(2) .9941(3) .047(1) Uij C
C6 .2282(3) -.0092(2) .8995(3) .062(1) Uij C
C7 .2355(4) -.0510(2) .7166(3) .067(2) Uij C
C8 .2966(4) .0167(2) .6226(3) .064(2) Uij C
C9 .3457(3) .1273(2) .7128(3) .052(1) Uij C
C10 .3384(2) .1719(2) .8988(2) .041(1) Uij C
C11 .5825(2) .3007(2) 1.0397(3) .046(1) Uij C
C12 .6880(2) .2503(2) .8911(3) .045(1) Uij C
C13 .7845(3) .2117(2) .7820(3) .059(1) Uij C
C1' .0566(2) .5502(2) 1.3170(2) .045(1) Uij C
C2' .2350(3) .5417(2) 1.4031(3) .046(1) Uij C
C3' .3549(2) .4702(2) 1.2675(3) .042(1) Uij C
C4' .1083(2) .3575(2) 1.1089(2) .041(1) Uij C
C5' .0019(2) .4479(2) 1.1764(2) .045(1) Uij C
H1O .249(4) .348(3) .812(4) .10(1) ? H
H3a .454(3) .259(2) 1.328(3) .063(6) ? H
H3b .273(3) .296(2) 1.395(3) .057(6) ? H
H4a .131(4) .142(2) 1.211(4) .082(8) ? H
H4b .336(3) .085(2) 1.248(4) .084(8) ? H
H6 .184(3) -.052(2) .970(4) .077(8) ? H
H7 .191(3) -0.128(2) .653(3) .072(7) ? H
H8 .303(3) -.013(2) .488(4) .068(7) ? H
H9 .391(3) .176(2) .648(3) .058(6) ? H
H11a .608(3) .256(2) 1.131(3) .068(7) ? H
H11b .608(3) .386(2) 1.090(3) .059(6) ? H
H13 .858(4) .183(2) .695(4) .076(8) ? H
H2a' .275(3) .621(2) 1.454(3) .054(6) ? H
H2b' .230(3) .504(2) 1.500(3) .057(6) ? H
H3a' .367(3) .516(2) 1.180(3) .057(6) ? H
H3b' .467(3) .463(2) 1.331(3) .051(5) ? H
H4' .064(3) .290(2) 1.014(3) .047(5) ? H
H5' -0.115(3) .445(2) 1.134(3) .051(6) ? H

loop_
_atom_type_symbol
_atom_type_description
_atom_type_scat_dispersion_real
_atom_type_scat_dispersion_imag
_atom_type_scat_source
C carbon .017 .009 'International Tables Vol IV Table 2.3.1'
H hydrogen 0 0 'International Tables Vol IV Table 2.3.1'
O oxygen .047 .032 'International Tables Vol IV Table 2.3.1'

loop_
_geom_angle_atom_site_label_1
_geom_angle_atom_site_label_2
_geom_angle_atom_site_label_3
_geom_angle
_geom_angle_publ_flag
O1 C1 C11 104.0(2) yes
O1 C1 C10 110.90(10) yes
O1 C1 C2 109.6(2) yes
C10 C1 C11 111.8(2) no
C2 C1 C11 109.70(10) no
C2 C1 C10 110.6(2) no
C1 C2 C4' 107.70(10) no
C1 C2 C3' 111.1(2) no
C1 C2 C3 108.6(2) no
C3' C2 C4' 109.7(2) no
C3 C2 C4' 108.7(2) no
C3 C2 C3' 111.0(2) no
C2 C3 C4 112.8(2) no
C3 C4 C5 115.2(2) no
C4 C5 C10 122.1(2) no
C4 C5 C6 118.9(2) no
C6 C5 C10 119.0(2) no
C5 C6 C7 121.4(2) no
C6 C7 C8 119.9(2) no
C7 C8 C9 119.7(2) no
C8 C9 C10 121.4(2) no
C5 C10 C9 118.6(2) no
C1 C10 C9 119.4(2) no
C1 C10 C5 121.9(2) no
C1 C11 C12 116.2(2) no
C11 C12 C13 174.4(2) no
O4 C1' C5' 122.0(2) yes
O4 C1' C2' 121.8(2) yes
C2' C1' C5' 116.2(2) no
C1' C2' C3' 111.7(2) no
C2 C3' C2' 113.8(2) no
C2 C4' C5' 124.9(2) no
C1' C5' C4' 122.7(2) no

loop_
_geom_bond_atom_site_label_1
_geom_bond_atom_site_label_2
_geom_bond_distance
_geom_bond_publ_flag
O1 C1 1.428(3) yes
O4 C1' 1.225(2) yes
C1 C2 1.569(2) yes
C1 C10 1.524(3) yes
C1 C11 1.540(2) yes
C2 C3 1.551(4) yes
C2 C3' 1.532(3) yes
C2 C4' 1.504(2) yes
C3 C4 1.517(3) yes
C4 C5 1.512(3) yes
C5 C6 1.397(3) yes
C5 C10 1.400(4) yes
C6 C7 1.372(3) yes
C7 C8 1.380(4) yes
C8 C9 1.380(3) yes
C9 C10 1.397(3) yes
C11 C12 1.463(3) yes
C12 C13 1.177(3) yes
C1' C2' 1.501(3) yes
C1' C5' 1.454(3) yes
C2' C3' 1.526(3) yes
C4' C5' 1.333(3) yes

loop_
_geom_torsion_atom_site_label_1
_geom_torsion_atom_site_label_2
_geom_torsion_atom_site_label_3
_geom_torsion_atom_site_label_4
_geom_torsion
_geom_torsion_publ_flag
O1 C1 C11 C12 -65.0(2) yes
O1 C1 C10 C5 -147.1(2) yes
O1 C1 C10 C9 31.3(3) yes
O1 C1 C2 C3 176.2(2) yes
O1 C1 C2 C3' -61.5(2) yes
O1 C1 C2 C4' 58.7(2) yes
C10 C1 C11 C12 54.7(3) no
C2 C1 C11 C12 177.8(2) no
C11 C1 C10 C5 97.3(2) no
C2 C1 C10 C5 -25.2(3) no
C11 C1 C10 C9 -84.3(2) no
C2 C1 C10 C9 153.1(2) no
C10 C1 C2 C4' -63.9(2) no
C10 C1 C2 C3' 176.0(2) no
C10 C1 C2 C3 53.7(2) no
C11 C1 C2 C4' 172.3(2) no
C11 C1 C2 C3' 52.2(2) no
C11 C1 C2 C3 -70.1(2) no
C1 C2 C4' C5' -138.0(2) no
C1 C2 C3' C2' 162.4(2) no
C1 C2 C3 C4 -60.1(2) no
C3' C2 C4' C5' -17.0(3) no
C3 C2 C4' C5' 104.5(2) no
C4' C2 C3' C2' 43.4(2) no
C3 C2 C3' C2' -76.7(2) no
C3' C2 C3 C4 177.5(2) no
C4' C2 C3 C4 56.8(3) no
C2 C3 C4 C5 35.0(3) no
C3 C4 C5 C6 178.4(2) no
C3 C4 C5 C10 -4.1(3) no
C4 C5 C10 C1 -0.4(3) no
C6 C5 C10 C1 177.0(2) no
C4 C5 C10 C9 -178.8(2) no
C4 C5 C6 C7 178.6(2) no
C6 C5 C10 C9 -1.4(3) no
C10 C5 C6 C7 1.0(4) no
C5 C6 C7 C8 0.6(4) no
C6 C7 C8 C9 -1.7(4) no
C7 C8 C9 C10 1.4(4) no
C8 C9 C10 C5 0.2(3) no
C8 C9 C10 C1 -178.2(2) no
O4 C1' C5' C4' 172.3(2) yes
O4 C1' C2' C3' -146.1(2) yes
C2' C1' C5' C4' -8.9(3) no
C5' C1' C2' C3' 35.1(3) no
C1' C2' C3' C2 -53.7(3) no
C2 C4' C5' C1' -0.4(3) no
